data_4061890
_journal_name_full Organometallics
_journal_year 2003
_chemical_formula_sum 'C28 H46 Cl4 N P Pd'
_chemical_formula_weight 675.83
_space_group_IT_number 14
_symmetry_cell_setting monoclinic
_symmetry_space_group_name_Hall '-P 2yn'
_symmetry_space_group_name_H-M 'P 1 21/n 1'
_cell_angle_alpha 90.00
_cell_angle_beta 91.3530(10)
_cell_angle_gamma 90.00
_cell_formula_units_Z 4
_cell_length_a 11.6996(2)
_cell_length_b 15.5253(2)
_cell_length_c 16.7499(3)
_cell_measurement_temperature 120(2)
_cell_volume 3041.60(8)
_diffrn_ambient_temperature 120(2)
_exptl_crystal_density_diffrn 1.476
_cod_original_sg_symbol_H-M 'P 21/n'
_cod_database_code 4061890

loop_
_symmetry_equiv_pos_as_xyz
'x, y, z'
'-x+1/2, y+1/2, -z+1/2'
'-x, -y, -z'
'x-1/2, -y-1/2, z-1/2'

loop_
_atom_site_label
_atom_site_type_symbol
_atom_site_fract_x
_atom_site_fract_y
_atom_site_fract_z
_atom_site_U_iso_or_equiv
_atom_site_adp_type
_atom_site_occupancy
_atom_site_symmetry_multiplicity
_atom_site_calc_flag
_atom_site_refinement_flags
_atom_site_disorder_assembly
_atom_site_disorder_group
Pd1 Pd 0.205896(17) 0.461616(13) 0.163236(12) 0.01419(8) Uani 1 1 d . . .
P1 P 0.13186(6) 0.48313(4) 0.28620(4) 0.01366(16) Uani 1 1 d . . .
Cl1 Cl 0.30116(6) 0.33284(4) 0.21280(4) 0.02039(16) Uani 1 1 d . . .
C17 C 0.0123(2) 0.32735(17) 0.25032(15) 0.0170(6) Uani 1 1 d . . .
H17A H -0.0622 0.3543 0.2364 0.020 Uiso 1 1 calc R . .
H17B H 0.0600 0.3281 0.2023 0.020 Uiso 1 1 calc R . .
C16 C 0.0723(2) 0.37870(17) 0.31823(15) 0.0146(6) Uani 1 1 d . . .
H16 H 0.1402 0.3431 0.3346 0.018 Uiso 1 1 calc R . .
C15 C -0.0820(2) 0.54491(18) 0.23736(16) 0.0196(6) Uani 1 1 d . . .
H15A H -0.0544 0.5284 0.1841 0.024 Uiso 1 1 calc R . .
H15B H -0.1242 0.4954 0.2594 0.024 Uiso 1 1 calc R . .
C11 C -0.0205(2) 0.59416(18) 0.37586(16) 0.0201(6) Uani 1 1 d . . .
H11A H -0.0625 0.5461 0.4007 0.024 Uiso 1 1 calc R . .
H11B H 0.0459 0.6088 0.4109 0.024 Uiso 1 1 calc R . .
N1 N 0.24424(18) 0.42851(14) 0.04159(13) 0.0157(5) Uani 1 1 d . . .
C10 C 0.0207(2) 0.56689(18) 0.29293(15) 0.0164(6) Uani 1 1 d . . .
H10 H 0.0553 0.6199 0.2697 0.020 Uiso 1 1 calc R . .
C19 C -0.0769(2) 0.23078(18) 0.35271(17) 0.0225(7) Uani 1 1 d . . .
H19A H -0.1553 0.2518 0.3405 0.027 Uiso 1 1 calc R . .
H19B H -0.0824 0.1702 0.3707 0.027 Uiso 1 1 calc R . .
C2 C 0.1622(2) 0.65740(18) 0.14172(16) 0.0193(6) Uani 1 1 d . . .
H2 H 0.1767 0.6657 0.1972 0.023 Uiso 1 1 calc R . .
C1 C 0.1623(2) 0.57378(17) 0.11094(15) 0.0159(6) Uani 1 1 d . . .
C20 C -0.0233(2) 0.28504(19) 0.41901(16) 0.0226(7) Uani 1 1 d . . .
H20A H 0.0514 0.2600 0.4355 0.027 Uiso 1 1 calc R . .
H20B H -0.0734 0.2845 0.4658 0.027 Uiso 1 1 calc R . .
C18 C -0.0062(2) 0.23487(17) 0.27721(16) 0.0198(6) Uani 1 1 d . . .
H18A H 0.0689 0.2071 0.2877 0.024 Uiso 1 1 calc R . .
H18B H -0.0460 0.2025 0.2339 0.024 Uiso 1 1 calc R . .
C21 C -0.0060(2) 0.37819(18) 0.39124(16) 0.0183(6) Uani 1 1 d . . .
H21A H 0.0294 0.4126 0.4351 0.022 Uiso 1 1 calc R . .
H21B H -0.0807 0.4043 0.3766 0.022 Uiso 1 1 calc R . .
C26 C 0.3915(2) 0.62455(19) 0.39981(16) 0.0226(6) Uani 1 1 d . . .
H26A H 0.4098 0.6864 0.3935 0.027 Uiso 1 1 calc R . .
H26B H 0.4586 0.5908 0.3831 0.027 Uiso 1 1 calc R . .
C7 C 0.1590(2) 0.47795(18) -0.00678(16) 0.0201(6) Uani 1 1 d . . .
H7A H 0.0842 0.4482 -0.0065 0.024 Uiso 1 1 calc R . .
H7B H 0.1840 0.4818 -0.0627 0.024 Uiso 1 1 calc R . .
C6 C 0.1474(2) 0.56644(18) 0.02747(16) 0.0165(6) Uani 1 1 d . . .
C14 C -0.1619(2) 0.62239(19) 0.22930(17) 0.0238(7) Uani 1 1 d . . .
H14A H -0.1218 0.6698 0.2020 0.029 Uiso 1 1 calc R . .
H14B H -0.2296 0.6063 0.1960 0.029 Uiso 1 1 calc R . .
C24 C 0.3367(3) 0.51121(19) 0.49753(17) 0.0238(7) Uani 1 1 d . . .
H24A H 0.4018 0.4748 0.4816 0.029 Uiso 1 1 calc R . .
H24B H 0.3220 0.4997 0.5545 0.029 Uiso 1 1 calc R . .
C25 C 0.3679(2) 0.60582(18) 0.48708(17) 0.0234(7) Uani 1 1 d . . .
H25A H 0.3042 0.6425 0.5050 0.028 Uiso 1 1 calc R . .
H25B H 0.4365 0.6196 0.5203 0.028 Uiso 1 1 calc R . .
C5 C 0.1254(2) 0.63747(19) -0.02068(16) 0.0219(7) Uani 1 1 d . . .
H5 H 0.1138 0.6301 -0.0766 0.026 Uiso 1 1 calc R . .
C27 C 0.2887(2) 0.60171(18) 0.34660(16) 0.0181(6) Uani 1 1 d . . .
H27A H 0.3088 0.6100 0.2900 0.022 Uiso 1 1 calc R . .
H27B H 0.2250 0.6414 0.3583 0.022 Uiso 1 1 calc R . .
C3 C 0.1413(2) 0.72875(18) 0.09360(17) 0.0229(7) Uani 1 1 d . . .
H3 H 0.1414 0.7847 0.1165 0.027 Uiso 1 1 calc R . .
C8 C 0.3617(2) 0.45691(19) 0.02351(17) 0.0227(7) Uani 1 1 d . . .
H8A H 0.4169 0.4243 0.0564 0.034 Uiso 1 1 calc R . .
H8B H 0.3696 0.5185 0.0352 0.034 Uiso 1 1 calc R . .
H8C H 0.3763 0.4467 -0.0331 0.034 Uiso 1 1 calc R . .
C12 C -0.0989(2) 0.67234(19) 0.36662(18) 0.0245(7) Uani 1 1 d . . .
H12A H -0.0548 0.7213 0.3453 0.029 Uiso 1 1 calc R . .
H12B H -0.1271 0.6891 0.4197 0.029 Uiso 1 1 calc R . .
C4 C 0.1204(2) 0.71882(19) 0.01214(17) 0.0239(7) Uani 1 1 d . . .
H4 H 0.1029 0.7673 -0.0205 0.029 Uiso 1 1 calc R . .
C23 C 0.2312(2) 0.48730(18) 0.44735(16) 0.0188(6) Uani 1 1 d . . .
H23A H 0.1643 0.5195 0.4667 0.023 Uiso 1 1 calc R . .
H23B H 0.2154 0.4250 0.4533 0.023 Uiso 1 1 calc R . .
C22 C 0.2486(2) 0.50830(17) 0.35863(16) 0.0167(6) Uani 1 1 d . . .
H22 H 0.3144 0.4716 0.3424 0.020 Uiso 1 1 calc R . .
C9 C 0.2322(3) 0.33613(19) 0.02317(17) 0.0268(7) Uani 1 1 d . . .
H9A H 0.2428 0.3269 -0.0341 0.040 Uiso 1 1 calc R . .
H9B H 0.1558 0.3165 0.0376 0.040 Uiso 1 1 calc R . .
H9C H 0.2901 0.3035 0.0537 0.040 Uiso 1 1 calc R . .
C13 C -0.2008(2) 0.6536(2) 0.31056(17) 0.0257(7) Uani 1 1 d . . .
H13A H -0.2497 0.6092 0.3348 0.031 Uiso 1 1 calc R . .
H13B H -0.2470 0.7066 0.3035 0.031 Uiso 1 1 calc R . .
Cl2 Cl 0.66619(7) 0.39302(5) 0.14348(5) 0.0331(2) Uani 1 1 d . . .
Cl3 Cl 0.52855(8) 0.51698(5) 0.22531(6) 0.0417(2) Uani 1 1 d . . .
Cl4 Cl 0.63075(10) 0.37466(6) 0.31155(5) 0.0537(3) Uani 1 1 d . . .
C50 C 0.5690(2) 0.40843(19) 0.22057(17) 0.0243(7) Uani 1 1 d . . .
H50 H 0.4994 0.3728 0.2090 0.029 Uiso 1 1 calc R . .

loop_
_atom_site_aniso_label
_atom_site_aniso_U_11
_atom_site_aniso_U_22
_atom_site_aniso_U_33
_atom_site_aniso_U_23
_atom_site_aniso_U_13
_atom_site_aniso_U_12
Pd1 0.01581(13) 0.01403(12) 0.01286(12) 0.00066(9) 0.00275(8) 0.00013(8)
P1 0.0145(4) 0.0148(4) 0.0116(3) -0.0001(3) 0.0007(3) -0.0005(3)
Cl1 0.0209(4) 0.0180(3) 0.0224(4) 0.0040(3) 0.0035(3) 0.0031(3)
C17 0.0173(14) 0.0185(15) 0.0153(13) -0.0024(12) 0.0029(11) -0.0014(11)
C16 0.0128(14) 0.0153(14) 0.0159(13) 0.0007(12) 0.0015(11) -0.0026(11)
C15 0.0182(15) 0.0228(15) 0.0179(14) -0.0013(13) -0.0006(12) 0.0024(12)
C11 0.0212(15) 0.0222(15) 0.0168(14) -0.0023(13) 0.0012(12) 0.0047(12)
N1 0.0175(12) 0.0149(12) 0.0150(11) -0.0007(10) 0.0033(9) 0.0000(9)
C10 0.0167(14) 0.0171(14) 0.0157(13) -0.0001(12) 0.0018(11) 0.0027(11)
C19 0.0246(16) 0.0189(15) 0.0241(15) 0.0004(13) 0.0052(13) -0.0075(12)
C2 0.0200(15) 0.0221(16) 0.0161(14) 0.0002(13) 0.0035(12) -0.0012(12)
C1 0.0132(14) 0.0193(15) 0.0152(14) 0.0009(12) 0.0020(11) -0.0017(11)
C20 0.0277(17) 0.0249(16) 0.0154(14) 0.0010(13) 0.0037(12) -0.0076(13)
C18 0.0227(15) 0.0154(14) 0.0214(15) -0.0032(12) 0.0033(12) -0.0038(12)
C21 0.0195(15) 0.0189(14) 0.0166(14) -0.0007(13) 0.0033(12) -0.0045(12)
C26 0.0247(16) 0.0224(15) 0.0208(15) -0.0006(13) 0.0009(12) -0.0073(13)
C7 0.0173(14) 0.0267(16) 0.0164(14) -0.0001(13) 0.0006(11) -0.0003(12)
C6 0.0099(13) 0.0211(15) 0.0186(14) 0.0007(13) 0.0021(11) -0.0013(11)
C14 0.0214(15) 0.0258(16) 0.0238(15) 0.0011(14) -0.0053(12) 0.0054(13)
C24 0.0273(16) 0.0258(16) 0.0179(15) 0.0017(13) -0.0072(13) -0.0043(13)
C25 0.0246(16) 0.0243(16) 0.0210(15) -0.0004(13) -0.0052(13) -0.0051(13)
C5 0.0181(15) 0.0310(17) 0.0169(14) 0.0030(14) 0.0024(12) 0.0030(13)
C27 0.0206(15) 0.0180(14) 0.0158(14) 0.0029(12) -0.0008(12) -0.0045(12)
C3 0.0267(16) 0.0169(15) 0.0252(16) 0.0008(13) 0.0035(13) -0.0003(12)
C8 0.0161(15) 0.0312(17) 0.0210(15) -0.0008(13) 0.0038(12) 0.0008(12)
C12 0.0253(16) 0.0240(16) 0.0242(15) -0.0052(14) 0.0010(13) 0.0074(13)
C4 0.0250(16) 0.0225(16) 0.0242(16) 0.0063(13) 0.0025(13) 0.0053(13)
C23 0.0203(15) 0.0187(14) 0.0172(14) 0.0031(12) -0.0015(12) -0.0031(12)
C22 0.0165(14) 0.0172(14) 0.0162(14) 0.0003(12) 0.0001(11) -0.0011(12)
C9 0.0332(18) 0.0245(16) 0.0229(16) -0.0061(14) 0.0061(13) 0.0040(13)
C13 0.0213(16) 0.0257(16) 0.0300(16) -0.0020(14) 0.0025(13) 0.0079(13)
Cl2 0.0381(5) 0.0272(4) 0.0346(4) 0.0022(4) 0.0169(4) -0.0010(3)
Cl3 0.0435(5) 0.0223(4) 0.0600(6) -0.0049(4) 0.0166(4) 0.0029(4)
Cl4 0.0825(7) 0.0521(6) 0.0262(4) 0.0039(4) -0.0070(4) 0.0009(5)
C50 0.0266(16) 0.0210(16) 0.0254(16) -0.0003(14) 0.0045(13) -0.0015(13)

loop_
_geom_bond_atom_site_label_1
_geom_bond_atom_site_label_2
_geom_bond_distance
_geom_bond_site_symmetry_2
_geom_bond_publ_flag
Pd1 C1 2.010(3) . ?
Pd1 N1 2.159(2) . ?
Pd1 P1 2.2777(7) . ?
Pd1 Cl1 2.4259(7) . ?
P1 C10 1.845(3) . ?
P1 C22 1.848(3) . ?
P1 C16 1.849(3) . ?
C17 C18 1.522(4) . ?
C17 C16 1.544(4) . ?
C17 H17A 0.9900 . ?
C17 H17B 0.9900 . ?
C16 C21 1.545(3) . ?
C16 H16 1.0000 . ?
C15 C14 1.527(4) . ?
C15 C10 1.540(4) . ?
C15 H15A 0.9900 . ?
C15 H15B 0.9900 . ?
C11 C12 1.527(4) . ?
C11 C10 1.540(4) . ?
C11 H11A 0.9900 . ?
C11 H11B 0.9900 . ?
N1 C9 1.473(4) . ?
N1 C8 1.482(3) . ?
N1 C7 1.484(4) . ?
C10 H10 1.0000 . ?
C19 C20 1.518(4) . ?
C19 C18 1.529(4) . ?
C19 H19A 0.9900 . ?
C19 H19B 0.9900 . ?
C2 C3 1.388(4) . ?
C2 C1 1.397(4) . ?
C2 H2 0.9500 . ?
C1 C6 1.410(4) . ?
C20 C21 1.534(4) . ?
C20 H20A 0.9900 . ?
C20 H20B 0.9900 . ?
C18 H18A 0.9900 . ?
C18 H18B 0.9900 . ?
C21 H21A 0.9900 . ?
C21 H21B 0.9900 . ?
C26 C27 1.522(4) . ?
C26 C25 1.522(4) . ?
C26 H26A 0.9900 . ?
C26 H26B 0.9900 . ?
C7 C6 1.496(4) . ?
C7 H7A 0.9900 . ?
C7 H7B 0.9900 . ?
C6 C5 1.387(4) . ?
C14 C13 1.525(4) . ?
C14 H14A 0.9900 . ?
C14 H14B 0.9900 . ?
C24 C23 1.523(4) . ?
C24 C25 1.525(4) . ?
C24 H24A 0.9900 . ?
C24 H24B 0.9900 . ?
C25 H25A 0.9900 . ?
C25 H25B 0.9900 . ?
C5 C4 1.379(4) . ?
C5 H5 0.9500 . ?
C27 C22 1.539(4) . ?
C27 H27A 0.9900 . ?
C27 H27B 0.9900 . ?
C3 C4 1.389(4) . ?
C3 H3 0.9500 . ?
C8 H8A 0.9800 . ?
C8 H8B 0.9800 . ?
C8 H8C 0.9800 . ?
C12 C13 1.527(4) . ?
C12 H12A 0.9900 . ?
C12 H12B 0.9900 . ?
C4 H4 0.9500 . ?
C23 C22 1.540(4) . ?
C23 H23A 0.9900 . ?
C23 H23B 0.9900 . ?
C22 H22 1.0000 . ?
C9 H9A 0.9800 . ?
C9 H9B 0.9800 . ?
C9 H9C 0.9800 . ?
C13 H13A 0.9900 . ?
C13 H13B 0.9900 . ?
Cl2 C50 1.757(3) . ?
Cl3 C50 1.753(3) . ?
Cl4 C50 1.751(3) . ?
C50 H50 1.0000 . ?
